data_8103218
loop_
_publ_author_name
'Kwang Ha'

_publ_section_title
;
 Crystal structure of dichlorobis(4-phenylpyridine-?N)platinum(II) ---
 water (1:1), PtCl2(C11H9N)2 &#x2022; H2O
;
_journal_issue 4
_journal_name_full 'Zeitschrift f\"ur Kristallographie - New Crystal Structures'
_journal_page_first 577
_journal_volume 226
_journal_year 2011
_chemical_formula_moiety 'C22 H18 Cl2 N2 Pt, H2 O'
_chemical_formula_sum 'C22 H20 Cl2 N2 O Pt'
_chemical_formula_weight 594.39
_chemical_name_systematic
; 
Dichlorobis(4-phenylpyridine-\k<i>N</i>)platinum(II) monohydrate
;
_space_group_IT_number 15
_symmetry_cell_setting monoclinic
_symmetry_space_group_name_Hall '-C 2yc'
_symmetry_space_group_name_H-M 'C 1 2/c 1'
_atom_sites_solution_hydrogens geom
_atom_sites_solution_primary direct
_atom_sites_solution_secondary difmap
_audit_creation_method SHELXL-97
_cell_angle_alpha 90.00
_cell_angle_beta 101.257(1)
_cell_angle_gamma 90.00
_cell_formula_units_Z 4
_cell_length_a 9.4199(5)
_cell_length_b 23.6869(13)
_cell_length_c 8.8435(5)
_cell_measurement_reflns_used 4822
_cell_measurement_temperature 200(2)
_cell_measurement_theta_max 28.27
_cell_measurement_theta_min 2.35
_cell_volume 1935.27(18)
_computing_cell_refinement 'SAINT (Bruker, 2000)'
_computing_data_collection 'SMART (Bruker, 2000)'
_computing_data_reduction 'SAINT (Bruker, 2000)'
_computing_molecular_graphics 'ORTEP-III (Farrugia, 1997) and PLATON (Spek, 2003)'
_computing_publication_material SHELXL97
_computing_structure_refinement 'SHELXL-97 (Sheldrick, 1997)'
_computing_structure_solution 'SHELXS-97 (Sheldrick, 1997)'
_diffrn_ambient_temperature 200(2)
_diffrn_measured_fraction_theta_full 0.953
_diffrn_measured_fraction_theta_max 0.953
_diffrn_measurement_device_type 'Bruker SMART 1000 CCD'
_diffrn_measurement_method '\f and \w scans'
_diffrn_radiation_monochromator graphite
_diffrn_radiation_source 'fine-focus sealed tube'
_diffrn_radiation_type MoK\a
_diffrn_radiation_wavelength 0.71073
_diffrn_reflns_av_R_equivalents 0.0271
_diffrn_reflns_av_sigmaI/netI 0.0312
_diffrn_reflns_limit_h_max 12
_diffrn_reflns_limit_h_min -12
_diffrn_reflns_limit_k_max 31
_diffrn_reflns_limit_k_min -31
_diffrn_reflns_limit_l_max 11
_diffrn_reflns_limit_l_min -9
_diffrn_reflns_number 6690
_diffrn_reflns_theta_full 28.27
_diffrn_reflns_theta_max 28.27
_diffrn_reflns_theta_min 1.72
_diffrn_standards_decay_% 0
_diffrn_standards_interval_count 0
_diffrn_standards_interval_time 0
_diffrn_standards_number 0
_exptl_absorpt_coefficient_mu 7.543
_exptl_absorpt_correction_T_max 1.000
_exptl_absorpt_correction_T_min 0.674
_exptl_absorpt_correction_type multi-scan
_exptl_absorpt_process_details SADABS
_exptl_crystal_colour yellow
_exptl_crystal_density_diffrn 2.040
_exptl_crystal_density_method 'not measured'
_exptl_crystal_description block
_exptl_crystal_F_000 1144
_exptl_crystal_size_max 0.29
_exptl_crystal_size_mid 0.22
_exptl_crystal_size_min 0.17
_refine_diff_density_max 0.988
_refine_diff_density_min -1.455
_refine_diff_density_rms 0.144
_refine_ls_extinction_method none
_refine_ls_goodness_of_fit_ref 1.124
_refine_ls_hydrogen_treatment constr
_refine_ls_matrix_type full
_refine_ls_number_parameters 146
_refine_ls_number_reflns 2286
_refine_ls_number_restraints 0
_refine_ls_restrained_S_all 1.124
_refine_ls_R_factor_all 0.0355
_refine_ls_R_factor_gt 0.0264
_refine_ls_shift/su_max 0.000
_refine_ls_shift/su_mean 0.000
_refine_ls_structure_factor_coef Fsqd
_refine_ls_weighting_details 'calc w=1/[\s^2^(Fo^2^)+(0.0387P)^2^+0.0000P] where P=(Fo^2^+2Fc^2^)/3'
_refine_ls_weighting_scheme calc
_refine_ls_wR_factor_gt 0.0676
_refine_ls_wR_factor_ref 0.0720
_reflns_number_gt 1867
_reflns_number_total 2286
_reflns_threshold_expression >2sigma(I)
_cod_data_source_file 1267-3540.cff
_cod_data_source_block ptcl2(4phpy)2
_cod_depositor_comments
;
 Marking attached hydrogen atoms.

 Antanas Vaitkus,
 2017-09-11

The following automatic conversions were performed:

'_symmetry_cell_setting' value 'Monoclinic' changed to 'monoclinic'
according to /home/saulius/struct/CIF-dictionaries/cif_core.dic
dictionary named 'cif_core.dic' version 2.4.1 from
2010-06-29.

'_exptl_absorpt_correction_type' value 'Multi-scan'
changed to 'multi-scan' according to
/home/saulius/struct/CIF-dictionaries/cif_core.dic dictionary named
'cif_core.dic' version 2.4.1 from 2010-06-29.

Automatic conversion script
Id: cif_fix_values 1715 2011-07-08 13:25:40Z adriana 
;
_cod_original_sg_symbol_H-M 'C 2/c'
_cod_database_code 8103218

loop_
_symmetry_equiv_pos_as_xyz
'x, y, z'
'-x, y, -z+1/2'
'x+1/2, y+1/2, z'
'-x+1/2, y+1/2, -z+1/2'
'-x, -y, -z'
'x, -y, z-1/2'
'-x+1/2, -y+1/2, -z'
'x+1/2, -y+1/2, z-1/2'

loop_
_atom_site_label
_atom_site_type_symbol
_atom_site_fract_x
_atom_site_fract_y
_atom_site_fract_z
_atom_site_U_iso_or_equiv
_atom_site_adp_type
_atom_site_occupancy
_atom_site_symmetry_multiplicity
_atom_site_calc_flag
_atom_site_refinement_flags
_atom_site_disorder_assembly
_atom_site_disorder_group
_atom_site_attached_hydrogens
Pt1 Pt 0.0000 0.125593(9) 0.7500 0.02511(10) Uani 1 2 d S . . 0
Cl1 Cl -0.24078(13) 0.12652(5) 0.76748(16) 0.0377(3) Uani 1 1 d . . . 0
N1 N 0.0000 0.0398(2) 0.7500 0.0273(11) Uani 1 2 d S . . 0
N2 N 0.0000 0.2109(2) 0.7500 0.0254(11) Uani 1 2 d S . . 0
C1A C 0.0782(14) 0.0115(5) 0.8681(15) 0.033(2) Uani 0.546(11) 1 d P A 1 0
H1A H 0.1347 0.0320 0.9508 0.039 Uiso 0.546(11) 1 calc PR A 1 0
C2A C 0.0790(14) -0.0469(6) 0.8732(15) 0.033(2) Uani 0.546(11) 1 d P A 1 0
H2A H 0.1332 -0.0659 0.9603 0.040 Uiso 0.546(11) 1 calc PR A 1 0
C1B C 0.1189(18) 0.0091(6) 0.8184(18) 0.033(2) Uani 0.454(11) 1 d P A 2 0
H1B H 0.2043 0.0291 0.8630 0.039 Uiso 0.454(11) 1 calc PR A 2 0
C2B C 0.1219(18) -0.0480(7) 0.8263(18) 0.033(2) Uani 0.454(11) 1 d P A 2 0
H2B H 0.2043 -0.0672 0.8819 0.040 Uiso 0.454(11) 1 calc PR A 2 0
C3 C 0.0000 -0.0783(2) 0.7500 0.0256(13) Uani 1 2 d S . . 0
C4 C 0.0000 -0.1411(3) 0.7500 0.0254(12) Uani 1 2 d S . . 0
C5 C 0.1258(5) -0.1715(2) 0.8123(6) 0.0325(10) Uani 1 1 d . . . 0
H5 H 0.2120 -0.1520 0.8565 0.039 Uiso 1 1 calc R A . 0
C6 C 0.1246(5) -0.2298(2) 0.8097(6) 0.0332(10) Uani 1 1 d . A . 0
H6 H 0.2113 -0.2498 0.8498 0.040 Uiso 1 1 calc R . . 0
C7 C 0.0000 -0.2601(3) 0.7500 0.0341(15) Uani 1 2 d S . . 0
H7 H 0.0000 -0.3002 0.7500 0.041 Uiso 1 2 calc SR A . 0
C8 C 0.0581(5) 0.23947(19) 0.8768(5) 0.0308(10) Uani 1 1 d . A . 0
H8 H 0.0994 0.2191 0.9673 0.037 Uiso 1 1 calc R . . 0
C9 C 0.0602(5) 0.2981(2) 0.8806(5) 0.0310(10) Uani 1 1 d . . . 0
H9 H 0.1030 0.3170 0.9730 0.037 Uiso 1 1 calc R A . 0
C10 C 0.0000 0.3296(3) 0.7500 0.0278(13) Uani 1 2 d S . . 0
C11 C 0.0000 0.3915(3) 0.7500 0.0301(14) Uani 1 2 d S . . 0
C12A C 0.1209(11) 0.4215(4) 0.8247(10) 0.0317(16) Uani 0.545(7) 1 d P A 1 0
H12A H 0.2029 0.4015 0.8782 0.038 Uiso 0.545(7) 1 calc PR A 1 0
C13A C 0.1239(12) 0.4809(4) 0.8224(10) 0.0367(17) Uani 0.545(7) 1 d P A 1 0
H13A H 0.2088 0.5007 0.8693 0.044 Uiso 0.545(7) 1 calc PR A 1 0
C12B C 0.0614(13) 0.4222(5) 0.8818(13) 0.0317(16) Uani 0.455(7) 1 d P A 2 0
H12B H 0.1021 0.4022 0.9733 0.038 Uiso 0.455(7) 1 calc PR A 2 0
C13B C 0.0647(14) 0.4806(5) 0.8833(13) 0.0367(17) Uani 0.455(7) 1 d P A 2 0
H13B H 0.1100 0.5003 0.9734 0.044 Uiso 0.455(7) 1 calc PR A 2 0
C14 C 0.0000 0.5104(3) 0.7500 0.0352(16) Uani 1 2 d S . . 0
H14 H 0.0000 0.5505 0.7500 0.042 Uiso 1 2 calc SR A 1 0
O1 O 0.5000 0.1235(2) 0.7500 0.0476(14) Uani 1 2 d S . . 2

loop_
_atom_site_aniso_label
_atom_site_aniso_U_11
_atom_site_aniso_U_22
_atom_site_aniso_U_33
_atom_site_aniso_U_23
_atom_site_aniso_U_13
_atom_site_aniso_U_12
Pt1 0.03047(15) 0.01513(13) 0.02847(14) 0.000 0.00262(9) 0.000
Cl1 0.0321(6) 0.0248(6) 0.0563(8) 0.0005(5) 0.0091(5) 0.0019(4)
N1 0.033(3) 0.021(3) 0.026(3) 0.000 0.002(2) 0.000
N2 0.029(3) 0.018(2) 0.028(3) 0.000 0.004(2) 0.000
C1A 0.038(7) 0.020(3) 0.036(7) -0.009(4) -0.004(4) 0.005(4)
C2A 0.032(7) 0.024(3) 0.039(7) 0.002(4) -0.003(3) 0.005(4)
C1B 0.038(7) 0.020(3) 0.036(7) -0.009(4) -0.004(4) 0.005(4)
C2B 0.032(7) 0.024(3) 0.039(7) 0.002(4) -0.003(3) 0.005(4)
C3 0.028(3) 0.013(3) 0.036(3) 0.000 0.006(3) 0.000
C4 0.030(3) 0.018(3) 0.029(3) 0.000 0.008(3) 0.000
C5 0.027(3) 0.026(2) 0.043(3) 0.001(2) 0.003(2) -0.0019(19)
C6 0.032(3) 0.028(2) 0.038(3) 0.0005(19) 0.003(2) 0.007(2)
C7 0.042(4) 0.023(3) 0.039(4) 0.000 0.010(3) 0.000
C8 0.038(3) 0.024(2) 0.028(2) -0.0005(18) 0.002(2) 0.0012(19)
C9 0.039(3) 0.028(2) 0.024(2) -0.0029(18) 0.0009(19) 0.003(2)
C10 0.025(3) 0.030(3) 0.030(3) 0.000 0.007(3) 0.000
C11 0.032(4) 0.025(3) 0.034(4) 0.000 0.009(3) 0.000
C12A 0.042(5) 0.026(3) 0.025(4) 0.001(3) 0.000(3) 0.002(3)
C13A 0.054(6) 0.029(3) 0.025(5) -0.006(3) 0.004(3) -0.009(4)
C12B 0.042(5) 0.026(3) 0.025(4) 0.001(3) 0.000(3) 0.002(3)
C13B 0.054(6) 0.029(3) 0.025(5) -0.006(3) 0.004(3) -0.009(4)
C14 0.044(4) 0.020(3) 0.043(4) 0.000 0.012(3) 0.000
O1 0.053(4) 0.034(3) 0.053(4) 0.000 0.003(3) 0.000

loop_
_atom_type_symbol
_atom_type_description
_atom_type_scat_dispersion_real
_atom_type_scat_dispersion_imag
_atom_type_scat_source
C C 0.0033 0.0016 'International Tables Vol C Tables 4.2.6.8 and 6.1.1.4'
H H 0.0000 0.0000 'International Tables Vol C Tables 4.2.6.8 and 6.1.1.4'
Cl Cl 0.1484 0.1585 'International Tables Vol C Tables 4.2.6.8 and 6.1.1.4'
N N 0.0061 0.0033 'International Tables Vol C Tables 4.2.6.8 and 6.1.1.4'
Pt Pt -1.7033 8.3905 'International Tables Vol C Tables 4.2.6.8 and 6.1.1.4'
O O 0.0106 0.0060 'International Tables Vol C Tables 4.2.6.8 and 6.1.1.4'

loop_
_geom_angle_atom_site_label_1
_geom_angle_atom_site_label_2
_geom_angle_atom_site_label_3
_geom_angle
_geom_angle_site_symmetry_1
_geom_angle_site_symmetry_3
N2 Pt1 N1 180.0 . .
N2 Pt1 Cl1 89.45(3) . 2_556
N1 Pt1 Cl1 90.55(3) . 2_556
N2 Pt1 Cl1 89.45(3) . .
N1 Pt1 Cl1 90.55(3) . .
Cl1 Pt1 Cl1 178.90(6) 2_556 .
C1A N1 C1A 119.7(11) 2_556 .
C1A N1 C1B 27.3(6) 2_556 2_556
C1A N1 C1B 110.9(6) . 2_556
C1A N1 C1B 110.9(6) 2_556 .
C1A N1 C1B 27.3(6) . .
C1B N1 C1B 116.0(13) 2_556 .
C1A N1 Pt1 120.1(5) 2_556 .
C1A N1 Pt1 120.1(5) . .
C1B N1 Pt1 122.0(7) 2_556 .
C1B N1 Pt1 122.0(7) . .
C8 N2 C8 119.0(5) . 2_556
C8 N2 Pt1 120.5(3) . .
C8 N2 Pt1 120.5(3) 2_556 .
N1 C1A C2A 121.7(11) . .
N1 C1A H1A 119.1 . .
C2A C1A H1A 119.1 . .
C1A C2A C3 120.3(11) . .
C1A C2A H2A 119.9 . .
C3 C2A H2A 119.9 . .
C2B C1B N1 124.0(14) . .
C2B C1B H1B 118.0 . .
N1 C1B H1B 118.0 . .
C1B C2B C3 118.5(14) . .
C1B C2B H2B 120.8 . .
C3 C2B H2B 120.8 . .
C2A C3 C2A 116.3(12) . 2_556
C2A C3 C2B 26.0(5) . .
C2A C3 C2B 111.2(6) 2_556 .
C2A C3 C2B 111.2(6) . 2_556
C2A C3 C2B 26.0(5) 2_556 2_556
C2B C3 C2B 118.8(14) . 2_556
C2A C3 C4 121.9(6) . .
C2A C3 C4 121.9(6) 2_556 .
C2B C3 C4 120.6(7) . .
C2B C3 C4 120.6(7) 2_556 .
C5 C4 C5 118.3(6) 2_556 .
C5 C4 C3 120.9(3) 2_556 .
C5 C4 C3 120.9(3) . .
C6 C5 C4 120.2(5) . .
C6 C5 H5 119.9 . .
C4 C5 H5 119.9 . .
C5 C6 C7 121.7(5) . .
C5 C6 H6 119.1 . .
C7 C6 H6 119.1 . .
C6 C7 C6 117.9(6) . 2_556
C6 C7 H7 121.0 . .
C6 C7 H7 121.0 2_556 .
N2 C8 C9 122.0(4) . .
N2 C8 H8 119.0 . .
C9 C8 H8 119.0 . .
C8 C9 C10 120.9(5) . .
C8 C9 H9 119.6 . .
C10 C9 H9 119.6 . .
C9 C10 C9 115.4(6) 2_556 .
C9 C10 C11 122.3(3) 2_556 .
C9 C10 C11 122.3(3) . .
C12A C11 C12A 118.7(9) . 2_556
C12A C11 C12B 34.3(5) . .
C12A C11 C12B 107.2(7) 2_556 .
C12A C11 C12B 107.2(7) . 2_556
C12A C11 C12B 34.3(5) 2_556 2_556
C12B C11 C12B 117.5(10) . 2_556
C12A C11 C10 120.7(5) . .
C12A C11 C10 120.7(5) 2_556 .
C12B C11 C10 121.3(5) . .
C12B C11 C10 121.3(5) 2_556 .
C11 C12A C13A 121.3(9) . .
C11 C12A H12A 119.3 . .
C13A C12A H12A 119.3 . .
C14 C13A C12A 119.1(9) . .
C14 C13A H13A 120.4 . .
C12A C13A H13A 120.4 . .
C13B C12B C11 122.1(10) . .
C13B C12B H12B 118.9 . .
C11 C12B H12B 118.9 . .
C12B C13B C14 119.2(10) . .
C12B C13B H13B 120.4 . .
C14 C13B H13B 120.4 . .
C13A C14 C13A 120.3(9) 2_556 .
C13A C14 C13B 35.1(5) 2_556 2_556
C13A C14 C13B 108.6(7) . 2_556
C13A C14 C13B 108.6(7) 2_556 .
C13A C14 C13B 35.1(5) . .
C13B C14 C13B 119.8(10) 2_556 .
C13A C14 H14 119.9 2_556 .
C13A C14 H14 119.9 . .
C13B C14 H14 120.1 2_556 .
C13B C14 H14 120.1 . .

loop_
_geom_bond_atom_site_label_1
_geom_bond_atom_site_label_2
_geom_bond_distance
_geom_bond_site_symmetry_2
Pt1 N2 2.021(5) .
Pt1 N1 2.032(5) .
Pt1 Cl1 2.3034(12) 2_556
Pt1 Cl1 2.3034(12) .
N1 C1A 1.335(14) 2_556
N1 C1A 1.335(14) .
N1 C1B 1.374(17) 2_556
N1 C1B 1.374(17) .
N2 C8 1.332(5) .
N2 C8 1.332(5) 2_556
C1A C2A 1.385(18) .
C1A H1A 0.9500 .
C2A C3 1.405(14) .
C2A H2A 0.9500 .
C1B C2B 1.35(2) .
C1B H1B 0.9500 .
C2B C3 1.409(17) .
C2B H2B 0.9500 .
C3 C2A 1.405(14) 2_556
C3 C2B 1.409(17) 2_556
C3 C4 1.489(8) .
C4 C5 1.405(6) 2_556
C4 C5 1.405(6) .
C5 C6 1.381(7) .
C5 H5 0.9500 .
C6 C7 1.388(6) .
C6 H6 0.9500 .
C7 C6 1.388(6) 2_556
C7 H7 0.9500 .
C8 C9 1.388(6) .
C8 H8 0.9500 .
C9 C10 1.400(6) .
C9 H9 0.9500 .
C10 C9 1.400(6) 2_556
C10 C11 1.465(9) .
C11 C12A 1.395(10) .
C11 C12A 1.395(10) 2_556
C11 C12B 1.399(11) .
C11 C12B 1.399(11) 2_556
C12A C13A 1.406(13) .
C12A H12A 0.9500 .
C13A C14 1.404(11) .
C13A H13A 0.9500 .
C12B C13B 1.385(16) .
C12B H12B 0.9500 .
C13B C14 1.407(12) .
C13B H13B 0.9500 .
C14 C13A 1.404(11) 2_556
C14 C13B 1.407(12) 2_556
C14 H14 0.9500 .

loop_
_geom_hbond_atom_site_label_D
_geom_hbond_atom_site_label_H
_geom_hbond_atom_site_label_A
_geom_hbond_distance_DH
_geom_hbond_distance_HA
_geom_hbond_distance_DA
_geom_hbond_angle_DHA
_geom_hbond_site_symmetry_A
C7 H7 O1 0.95 1.81 2.759(8) 180.0 3_445
C14 H14 O1 0.95 1.73 2.679(8) 180.0 3_455

loop_
_geom_torsion_atom_site_label_1
_geom_torsion_atom_site_label_2
_geom_torsion_atom_site_label_3
_geom_torsion_atom_site_label_4
_geom_torsion
_geom_torsion_site_symmetry_1
_geom_torsion_site_symmetry_4
N2 Pt1 N1 C1A 63(100) . 2_556
Cl1 Pt1 N1 C1A -113.7(6) 2_556 2_556
Cl1 Pt1 N1 C1A 66.3(6) . 2_556
N2 Pt1 N1 C1A -117(100) . .
Cl1 Pt1 N1 C1A 66.3(6) 2_556 .
Cl1 Pt1 N1 C1A -113.7(6) . .
N2 Pt1 N1 C1B 31(100) . 2_556
Cl1 Pt1 N1 C1B -145.6(7) 2_556 2_556
Cl1 Pt1 N1 C1B 34.4(7) . 2_556
N2 Pt1 N1 C1B -149(100) . .
Cl1 Pt1 N1 C1B 34.4(7) 2_556 .
Cl1 Pt1 N1 C1B -145.6(7) . .
N1 Pt1 N2 C8 107(100) . .
Cl1 Pt1 N2 C8 -77.1(2) 2_556 .
Cl1 Pt1 N2 C8 102.9(2) . .
N1 Pt1 N2 C8 -73(100) . 2_556
Cl1 Pt1 N2 C8 102.9(2) 2_556 2_556
Cl1 Pt1 N2 C8 -77.1(2) . 2_556
C1A N1 C1A C2A -1.0(7) 2_556 .
C1B N1 C1A C2A 27.6(11) 2_556 .
C1B N1 C1A C2A -79(2) . .
Pt1 N1 C1A C2A 179.0(7) . .
N1 C1A C2A C3 2.1(14) . .
C1A N1 C1B C2B -31.9(13) 2_556 .
C1A N1 C1B C2B 83(2) . .
C1B N1 C1B C2B -2.6(9) 2_556 .
Pt1 N1 C1B C2B 177.4(9) . .
N1 C1B C2B C3 5.0(18) . .
C1A C2A C3 C2A -1.0(7) . 2_556
C1A C2A C3 C2B 84(3) . .
C1A C2A C3 C2B -28.9(10) . 2_556
C1A C2A C3 C4 179.0(7) . .
C1B C2B C3 C2A -82(2) . .
C1B C2B C3 C2A 25.2(12) . 2_556
C1B C2B C3 C2B -2.4(8) . 2_556
C1B C2B C3 C4 177.6(8) . .
C2A C3 C4 C5 143.1(6) . 2_556
C2A C3 C4 C5 -36.9(6) 2_556 2_556
C2B C3 C4 C5 173.6(7) . 2_556
C2B C3 C4 C5 -6.4(7) 2_556 2_556
C2A C3 C4 C5 -36.9(6) . .
C2A C3 C4 C5 143.1(6) 2_556 .
C2B C3 C4 C5 -6.4(7) . .
C2B C3 C4 C5 173.6(7) 2_556 .
C5 C4 C5 C6 0.8(3) 2_556 .
C3 C4 C5 C6 -179.2(3) . .
C4 C5 C6 C7 -1.7(7) . .
C5 C6 C7 C6 0.9(3) . 2_556
C8 N2 C8 C9 -0.1(3) 2_556 .
Pt1 N2 C8 C9 179.9(3) . .
N2 C8 C9 C10 0.3(7) . .
C8 C9 C10 C9 -0.1(3) . 2_556
C8 C9 C10 C11 179.9(3) . .
C9 C10 C11 C12A -139.5(5) 2_556 .
C9 C10 C11 C12A 40.5(5) . .
C9 C10 C11 C12A 40.5(5) 2_556 2_556
C9 C10 C11 C12A -139.5(5) . 2_556
C9 C10 C11 C12B -179.7(6) 2_556 .
C9 C10 C11 C12B 0.3(6) . .
C9 C10 C11 C12B 0.3(6) 2_556 2_556
C9 C10 C11 C12B -179.7(6) . 2_556
C12A C11 C12A C13A -1.6(6) 2_556 .
C12B C11 C12A C13A -80.0(13) . .
C12B C11 C12A C13A 33.7(9) 2_556 .
C10 C11 C12A C13A 178.4(6) . .
C11 C12A C13A C14 3.2(12) . .
C12A C11 C12B C13B 79.2(14) . .
C12A C11 C12B C13B -36.7(12) 2_556 .
C12B C11 C12B C13B -1.1(9) 2_556 .
C10 C11 C12B C13B 178.9(9) . .
C11 C12B C13B C14 2.2(17) . .
C12A C13A C14 C13A -1.6(6) . 2_556
C12A C13A C14 C13B -38.2(9) . 2_556
C12A C13A C14 C13B 77.5(13) . .
C12B C13B C14 C13A 35.6(12) . 2_556
C12B C13B C14 C13A -80.9(14) . .
C12B C13B C14 C13B -1.1(8) . 2_556
